data_7117126
loop_
_publ_author_name
'N. Bridonneau'
'J. Long'
'J.-L. Cantin'
'J. von Bardeleben'
'S. Pillet'
'E.-E. Bendeif'
'D. Aravena'
'E. Ruiz'
'V. Marvaud'

_publ_section_title
;
 First evidence of light-induced spin transition in molybdenum(IV)
;
_journal_name_full Chem.Commun.
_journal_page_first 8229
_journal_paper_doi 10.1039/C5cc01714A
_journal_volume 51
_journal_year 2015
_chemical_formula_moiety '2(C20 H36 Mo N16 Zn2), O2, 9(O)'
_chemical_formula_sum 'C40 H72 Mo2 N32 O11 Zn4'
_chemical_formula_weight 1630.66
_chemical_name_systematic
;
 ?
;
_space_group_IT_number 29
_symmetry_cell_setting orthorhombic
_symmetry_space_group_name_Hall 'P 2c -2ac'
_symmetry_space_group_name_H-M 'P c a 21'
_atom_sites_solution_hydrogens geom
_atom_sites_solution_primary direct
_atom_sites_solution_secondary difmap
_audit_creation_method SHELXL-97
_cell_angle_alpha 90.00
_cell_angle_beta 90.00
_cell_angle_gamma 90.00
_cell_formula_units_Z 4
_cell_length_a 14.7778(3)
_cell_length_b 14.8566(3)
_cell_length_c 31.0576(7)
_cell_measurement_reflns_used 86033
_cell_measurement_temperature 10(5)
_cell_measurement_theta_max 31.51
_cell_measurement_theta_min 2.96
_cell_volume 6818.6(2)
_computing_cell_refinement 'CRYSALIS Oxford Diffraction (2004)'
_computing_data_collection 'CRYSALIS Oxford Diffraction (2004)'
_computing_data_reduction 'CRYSALIS Oxford Diffraction (2004)'
_computing_structure_refinement 'SHELXL-97 (Sheldrick, 2008)'
_computing_structure_solution 'SHELXS-97 (Sheldrick, 2008)'
_diffrn_ambient_temperature 10(5)
_diffrn_measured_fraction_theta_full 0.997
_diffrn_measured_fraction_theta_max 0.997
_diffrn_measurement_device_type 'SuperNova, Dual, Cu at zero, Atlas'
_diffrn_measurement_method 'omega scans'
_diffrn_radiation_monochromator mirror
_diffrn_radiation_source 'SuperNova (Mo) X-ray Source'
_diffrn_radiation_type MoK\a
_diffrn_radiation_wavelength 0.71073
_diffrn_reflns_av_R_equivalents 0.0453
_diffrn_reflns_av_sigmaI/netI 0.0432
_diffrn_reflns_limit_h_max 19
_diffrn_reflns_limit_h_min -21
_diffrn_reflns_limit_k_max 21
_diffrn_reflns_limit_k_min -21
_diffrn_reflns_limit_l_max 39
_diffrn_reflns_limit_l_min -45
_diffrn_reflns_number 86033
_diffrn_reflns_theta_full 31.51
_diffrn_reflns_theta_max 31.51
_diffrn_reflns_theta_min 2.96
_diffrn_standards_number 0
_exptl_absorpt_coefficient_mu 1.814
_exptl_absorpt_correction_T_max 0.724
_exptl_absorpt_correction_T_min 0.606
_exptl_absorpt_correction_type gaussian
_exptl_absorpt_process_details
;
Absorption correction were performed using CRYSALIS Oxford Diffraction (2004)
;
_exptl_crystal_colour yellow
_exptl_crystal_density_diffrn 1.588
_exptl_crystal_density_method 'not measured'
_exptl_crystal_description block
_exptl_crystal_F_000 3312
_exptl_crystal_size_max 0.434
_exptl_crystal_size_mid 0.358
_exptl_crystal_size_min 0.282
_refine_diff_density_max 3.672
_refine_diff_density_min -1.515
_refine_diff_density_rms 0.127
_refine_ls_abs_structure_details 'Flack H D (1983), Acta Cryst. A39, 876-881'
_refine_ls_abs_structure_Flack 0.004(6)
_refine_ls_extinction_method none
_refine_ls_goodness_of_fit_ref 1.045
_refine_ls_hydrogen_treatment mixed
_refine_ls_matrix_type full
_refine_ls_number_parameters 747
_refine_ls_number_reflns 21669
_refine_ls_number_restraints 1
_refine_ls_restrained_S_all 1.049
_refine_ls_R_factor_all 0.0415
_refine_ls_R_factor_gt 0.0381
_refine_ls_shift/su_max 0.002
_refine_ls_shift/su_mean 0.000
_refine_ls_structure_factor_coef Fsqd
_refine_ls_weighting_details 'calc w=1/[\s^2^(Fo^2^)+(0.0527P)^2^+13.5705P] where P=(Fo^2^+2Fc^2^)/3'
_refine_ls_weighting_scheme calc
_refine_ls_wR_factor_gt 0.0917
_refine_ls_wR_factor_ref 0.0947
_reflns_number_gt 20541
_reflns_number_total 21669
_reflns_threshold_expression >2\s(I)
_cod_data_source_file c5cc01714a2.cif
_cod_data_source_block mozn2_10k_fond
_cod_database_code 7117126

loop_
_symmetry_equiv_pos_as_xyz
'x, y, z'
'-x, -y, z+1/2'
'-x+1/2, y, z+1/2'
'x+1/2, -y, z'

loop_
_atom_site_label
_atom_site_type_symbol
_atom_site_fract_x
_atom_site_fract_y
_atom_site_fract_z
_atom_site_U_iso_or_equiv
_atom_site_adp_type
_atom_site_occupancy
_atom_site_symmetry_multiplicity
_atom_site_calc_flag
_atom_site_refinement_flags
_atom_site_disorder_assembly
_atom_site_disorder_group
Mo1 Mo 0.783365(16) 0.263757(16) 0.552376(8) 0.00490(5) Uani 1 1 d . . .
C1 C 0.8905(2) 0.3388(2) 0.52282(12) 0.0136(6) Uani 1 1 d . . .
C2 C 0.8165(2) 0.3591(2) 0.60133(12) 0.0137(6) Uani 1 1 d . . .
C3 C 0.9091(2) 0.2148(2) 0.57803(11) 0.0098(6) Uani 1 1 d . . .
C4 C 0.6400(2) 0.2361(2) 0.55043(11) 0.0092(5) Uani 1 1 d . . .
C5 C 0.7469(2) 0.2079(3) 0.61390(12) 0.0142(7) Uani 1 1 d . . .
C6 C 0.7169(2) 0.3881(2) 0.53764(11) 0.0103(6) Uani 1 1 d . . .
C7 C 0.7697(3) 0.2508(2) 0.48326(12) 0.0141(6) Uani 1 1 d . . .
C8 C 0.7839(2) 0.1215(2) 0.53799(11) 0.0108(6) Uani 1 1 d . . .
N1 N 0.9464(2) 0.3804(2) 0.50689(11) 0.0175(6) Uani 1 1 d . . .
N2 N 0.8396(3) 0.4080(2) 0.62807(11) 0.0222(7) Uani 1 1 d . . .
N3 N 0.9771(2) 0.1936(2) 0.59389(10) 0.0153(6) Uani 1 1 d . . .
N4 N 0.56292(19) 0.22297(19) 0.55031(10) 0.0120(5) Uani 1 1 d . . .
N5 N 0.7287(2) 0.1801(3) 0.64746(12) 0.0298(9) Uani 1 1 d . . .
N6 N 0.6803(2) 0.45597(19) 0.53063(11) 0.0163(6) Uani 1 1 d . . .
N7 N 0.7671(3) 0.2453(2) 0.44599(11) 0.0236(7) Uani 1 1 d . . .
N8 N 0.7823(2) 0.0454(2) 0.53028(11) 0.0154(6) Uani 1 1 d . . .
Zn1 Zn 1.00847(2) 0.45501(2) 0.459329(13) 0.00745(7) Uani 1 1 d . . .
N101 N 0.9307(2) 0.3996(2) 0.41023(11) 0.0166(6) Uani 1 1 d . . .
H10A H 0.9579 0.3498 0.4000 0.020 Uiso 1 1 calc R . .
H10B H 0.8760 0.3838 0.4205 0.020 Uiso 1 1 calc R . .
N102 N 0.99132(19) 0.57954(18) 0.48771(9) 0.0105(5) Uani 1 1 d . . .
H10C H 0.9318 0.5914 0.4899 0.013 Uiso 1 1 calc R . .
H10D H 1.0145 0.5782 0.5145 0.013 Uiso 1 1 calc R . .
N103 N 1.13917(18) 0.41189(17) 0.45876(10) 0.0096(5) Uani 1 1 d . . .
H10E H 1.1698 0.4372 0.4807 0.011 Uiso 1 1 calc R . .
H10F H 1.1409 0.3517 0.4621 0.011 Uiso 1 1 calc R . .
N104 N 1.0557(2) 0.54244(19) 0.40499(10) 0.0135(5) Uani 1 1 d . . .
C103 C 1.0354(2) 0.6520(2) 0.46300(11) 0.0125(6) Uani 1 1 d . . .
H10G H 1.0991 0.6548 0.4705 0.015 Uiso 1 1 calc R . .
H10H H 1.0080 0.7093 0.4703 0.015 Uiso 1 1 calc R . .
C105 C 1.1816(2) 0.4371(2) 0.41736(11) 0.0127(6) Uani 1 1 d . . .
H10I H 1.1621 0.3957 0.3950 0.015 Uiso 1 1 calc R . .
H10J H 1.2469 0.4328 0.4199 0.015 Uiso 1 1 calc R . .
C106 C 1.1554(3) 0.5323(2) 0.40508(13) 0.0168(7) Uani 1 1 d . . .
H10K H 1.1817 0.5744 0.4254 0.020 Uiso 1 1 calc R . .
H10L H 1.1790 0.5462 0.3767 0.020 Uiso 1 1 calc R . .
C102 C 1.0124(3) 0.5069(3) 0.36504(12) 0.0192(7) Uani 1 1 d . . .
H10M H 1.0511 0.4614 0.3523 0.023 Uiso 1 1 calc R . .
H10N H 1.0053 0.5554 0.3444 0.023 Uiso 1 1 calc R . .
C104 C 1.0255(3) 0.6349(2) 0.41483(11) 0.0160(7) Uani 1 1 d . . .
H10O H 0.9628 0.6424 0.4063 0.019 Uiso 1 1 calc R . .
H10P H 1.0618 0.6778 0.3989 0.019 Uiso 1 1 calc R . .
C101 C 0.9199(3) 0.4661(3) 0.37525(12) 0.0201(8) Uani 1 1 d . . .
H10Q H 0.8782 0.5130 0.3841 0.024 Uiso 1 1 calc R . .
H10R H 0.8955 0.4370 0.3498 0.024 Uiso 1 1 calc R . .
Zn2 Zn 0.94578(3) 0.44768(2) 0.666078(13) 0.01206(8) Uani 1 1 d . . .
N22 N 0.9984(3) 0.3211(3) 0.67783(13) 0.0291(8) Uani 1 1 d U . .
H22A H 0.9675 0.2946 0.6993 0.035 Uiso 1 1 calc R . .
H22B H 0.9929 0.2867 0.6541 0.035 Uiso 1 1 calc R . .
N21 N 1.0126(2) 0.5257(3) 0.62128(10) 0.0213(7) Uani 1 1 d . . .
H21A H 1.0452 0.4902 0.6037 0.026 Uiso 1 1 calc R . .
H21B H 0.9721 0.5560 0.6052 0.026 Uiso 1 1 calc R . .
N23 N 0.8760(2) 0.5007(2) 0.71738(9) 0.0121(5) Uani 1 1 d . . .
H23A H 0.8541 0.5553 0.7103 0.015 Uiso 1 1 calc R . .
H23B H 0.8289 0.4648 0.7239 0.015 Uiso 1 1 calc R . .
N24 N 1.0657(2) 0.4894(2) 0.70628(9) 0.0118(5) Uani 1 1 d . . .
C26 C 1.0279(2) 0.5448(2) 0.74086(11) 0.0123(6) Uani 1 1 d . . .
H26A H 1.0214 0.6063 0.7309 0.015 Uiso 1 1 calc R . .
H26B H 1.0691 0.5448 0.7652 0.015 Uiso 1 1 calc R . .
C24 C 1.1060(2) 0.4044(2) 0.72271(11) 0.0133(6) Uani 1 1 d . . .
H24A H 1.0762 0.3873 0.7493 0.016 Uiso 1 1 calc R . .
H24B H 1.1696 0.4138 0.7289 0.016 Uiso 1 1 calc R . .
C23 C 1.0958(3) 0.3293(3) 0.68991(13) 0.0249(9) Uani 1 1 d . . .
H23C H 1.1317 0.3427 0.6646 0.030 Uiso 1 1 calc R . .
H23D H 1.1171 0.2730 0.7020 0.030 Uiso 1 1 calc R . .
C21 C 1.0731(3) 0.5900(3) 0.64338(13) 0.0201(8) Uani 1 1 d . . .
H21C H 1.0377 0.6375 0.6566 0.024 Uiso 1 1 calc R . .
H21D H 1.1142 0.6171 0.6227 0.024 Uiso 1 1 calc R . .
C22 C 1.1266(2) 0.5401(2) 0.67760(13) 0.0167(7) Uani 1 1 d . . .
H22C H 1.1686 0.4989 0.6639 0.020 Uiso 1 1 calc R . .
H22D H 1.1614 0.5829 0.6944 0.020 Uiso 1 1 calc R . .
C25 C 0.9362(2) 0.5091(3) 0.75512(11) 0.0136(6) Uani 1 1 d . . .
H25A H 0.9435 0.4507 0.7687 0.016 Uiso 1 1 calc R . .
H25B H 0.9095 0.5498 0.7760 0.016 Uiso 1 1 calc R . .
Mo2 Mo 0.757857(16) 0.791313(17) 0.812855(9) 0.00730(5) Uani 1 1 d . . .
C9 C 0.6974(2) 0.8652(2) 0.76067(10) 0.0087(5) Uani 1 1 d . . .
C10 C 0.7033(2) 0.9128(2) 0.84259(11) 0.0126(6) Uani 1 1 d . . .
C11 C 0.6151(2) 0.7609(2) 0.81403(12) 0.0114(5) Uani 1 1 d . . .
C12 C 0.7399(2) 0.7726(2) 0.88119(12) 0.0146(6) Uani 1 1 d . . .
C13 C 0.7452(2) 0.6458(2) 0.81627(11) 0.0102(5) Uani 1 1 d . . .
C14 C 0.8881(2) 0.7474(3) 0.83665(12) 0.0157(7) Uani 1 1 d . . .
C15 C 0.8115(2) 0.7372(2) 0.75319(11) 0.0099(6) Uani 1 1 d . . .
C16 C 0.8554(2) 0.8966(2) 0.80211(10) 0.0107(6) Uani 1 1 d . . .
N9 N 0.6626(2) 0.90565(18) 0.73373(9) 0.0103(5) Uani 1 1 d . . .
N10 N 0.6714(2) 0.9742(2) 0.85877(10) 0.0156(6) Uani 1 1 d . . .
N11 N 0.5386(2) 0.7474(2) 0.81589(12) 0.0175(6) Uani 1 1 d . . .
N12 N 0.7287(3) 0.7647(2) 0.91805(11) 0.0206(7) Uani 1 1 d . . .
N13 N 0.7408(2) 0.5687(2) 0.81719(10) 0.0145(5) Uani 1 1 d . . .
N14 N 0.9569(2) 0.7254(3) 0.85063(12) 0.0236(7) Uani 1 1 d . . .
N15 N 0.8361(2) 0.7076(2) 0.72070(10) 0.0139(5) Uani 1 1 d . . .
N16 N 0.9076(2) 0.9537(2) 0.79786(10) 0.0157(6) Uani 1 1 d . . .
Zn3 Zn 0.57341(2) 0.98193(2) 0.697203(12) 0.00622(6) Uani 1 1 d . . .
N31 N 0.60412(19) 0.93817(18) 0.63662(9) 0.0083(5) Uani 1 1 d . . .
H31A H 0.6641 0.9291 0.6344 0.010 Uiso 1 1 calc R . .
H31B H 0.5759 0.8856 0.6315 0.010 Uiso 1 1 calc R . .
N32 N 0.61416(19) 1.10767(17) 0.71604(9) 0.0088(5) Uani 1 1 d . . .
H32A H 0.6308 1.1064 0.7439 0.011 Uiso 1 1 calc R . .
H32B H 0.6623 1.1248 0.7003 0.011 Uiso 1 1 calc R . .
N33 N 0.4557(2) 0.9313(2) 0.72339(10) 0.0123(5) Uani 1 1 d . . .
H33A H 0.4613 0.8715 0.7273 0.015 Uiso 1 1 calc R . .
H33B H 0.4457 0.9569 0.7492 0.015 Uiso 1 1 calc R . .
N34 N 0.47088(19) 1.06605(19) 0.65958(9) 0.0109(5) Uani 1 1 d . . .
C31 C 0.5749(2) 1.0061(2) 0.60465(11) 0.0107(6) Uani 1 1 d . . .
H31C H 0.5781 0.9808 0.5759 0.013 Uiso 1 1 calc R . .
H31D H 0.6147 1.0579 0.6058 0.013 Uiso 1 1 calc R . .
C32 C 0.4784(2) 1.0348(2) 0.61450(11) 0.0115(6) Uani 1 1 d . . .
H32C H 0.4607 1.0829 0.5951 0.014 Uiso 1 1 calc R . .
H32D H 0.4377 0.9844 0.6099 0.014 Uiso 1 1 calc R . .
C33 C 0.5396(2) 1.1730(2) 0.71016(11) 0.0117(6) Uani 1 1 d . . .
H33C H 0.5625 1.2339 0.7131 0.014 Uiso 1 1 calc R . .
H33D H 0.4936 1.1634 0.7319 0.014 Uiso 1 1 calc R . .
C34 C 0.4988(2) 1.1600(2) 0.66525(11) 0.0108(6) Uani 1 1 d . . .
H34A H 0.4469 1.1993 0.6618 0.013 Uiso 1 1 calc R . .
H34B H 0.5432 1.1758 0.6435 0.013 Uiso 1 1 calc R . .
C35 C 0.3777(2) 0.9500(3) 0.69414(12) 0.0175(7) Uani 1 1 d . . .
H35A H 0.3213 0.9397 0.7094 0.021 Uiso 1 1 calc R . .
H35B H 0.3798 0.9096 0.6696 0.021 Uiso 1 1 calc R . .
C36 C 0.3818(2) 1.0469(3) 0.67873(11) 0.0146(6) Uani 1 1 d . . .
H36A H 0.3348 1.0572 0.6575 0.017 Uiso 1 1 calc R . .
H36B H 0.3713 1.0872 0.7028 0.017 Uiso 1 1 calc R . .
Zn4 Zn 0.56945(3) 0.99889(3) 0.904616(14) 0.01255(8) Uani 1 1 d . . .
N41 N 0.4744(2) 0.9275(2) 0.86937(10) 0.0165(6) Uani 1 1 d . . .
H41A H 0.4710 0.9505 0.8426 0.020 Uiso 1 1 calc R . .
H41B H 0.4921 0.8697 0.8672 0.020 Uiso 1 1 calc R . .
N42 N 0.5585(3) 1.1366(2) 0.91181(13) 0.0257(8) Uani 1 1 d . . .
H42A H 0.6139 1.1611 0.9144 0.031 Uiso 1 1 calc R . .
H42B H 0.5317 1.1605 0.8884 0.031 Uiso 1 1 calc R . .
N43 N 0.6414(2) 0.94083(19) 0.95422(10) 0.0124(5) Uani 1 1 d . . .
H43A H 0.6775 0.8971 0.9439 0.015 Uiso 1 1 calc R . .
H43B H 0.6763 0.9825 0.9671 0.015 Uiso 1 1 calc R . .
N44 N 0.4585(2) 0.99692(19) 0.95311(10) 0.0133(5) Uani 1 1 d . . .
C41 C 0.3837(2) 0.9314(3) 0.88992(12) 0.0214(8) Uani 1 1 d . . .
H41C H 0.3477 0.8806 0.8804 0.026 Uiso 1 1 calc R . .
H41D H 0.3531 0.9861 0.8811 0.026 Uiso 1 1 calc R . .
C42 C 0.3918(2) 0.9294(2) 0.93843(11) 0.0131(6) Uani 1 1 d . . .
H42C H 0.3334 0.9421 0.9513 0.016 Uiso 1 1 calc R . .
H42D H 0.4107 0.8700 0.9477 0.016 Uiso 1 1 calc R . .
C43 C 0.5041(3) 1.1568(3) 0.95059(16) 0.0288(10) Uani 1 1 d . . .
H43C H 0.4806 1.2176 0.9488 0.035 Uiso 1 1 calc R . .
H43D H 0.5420 1.1526 0.9760 0.035 Uiso 1 1 calc R . .
C44 C 0.4248(3) 1.0893(2) 0.95427(14) 0.0221(8) Uani 1 1 d . . .
H44A H 0.3925 1.0995 0.9810 0.027 Uiso 1 1 calc R . .
H44B H 0.3828 1.0988 0.9307 0.027 Uiso 1 1 calc R . .
C45 C 0.5764(2) 0.9024(2) 0.98578(11) 0.0136(6) Uani 1 1 d . . .
H45A H 0.6075 0.8893 1.0126 0.016 Uiso 1 1 calc R . .
H45B H 0.5517 0.8465 0.9747 0.016 Uiso 1 1 calc R . .
C46 C 0.5003(2) 0.9690(2) 0.99386(11) 0.0131(6) Uani 1 1 d . . .
H46A H 0.4550 0.9415 1.0122 0.016 Uiso 1 1 calc R . .
H46B H 0.5241 1.0214 1.0087 0.016 Uiso 1 1 calc R . .
OW1 O 0.62043(17) 0.75374(15) 1.06752(8) 0.0112(4) Uiso 1 1 d . . .
OW7 O 0.63156(18) 0.75183(17) 0.53809(9) 0.0156(5) Uiso 1 1 d . . .
OW6 O 0.6206(3) 0.2774(2) 0.79723(13) 0.0369(8) Uiso 1 1 d . . .
OW4 O 0.67868(18) 0.60505(17) 0.58938(8) 0.0161(5) Uiso 1 1 d . . .
OW5 O 0.74648(18) 0.88089(18) 0.57472(8) 0.0157(5) Uiso 1 1 d . . .
OW2 O 0.84026(18) 0.63965(17) 0.63378(8) 0.0156(5) Uiso 1 1 d . . .
OW3 O 0.81730(18) 0.66233(17) 0.49381(9) 0.0159(5) Uiso 1 1 d . . .
OW9 O 0.7556(2) 0.3969(2) 0.77891(11) 0.0285(7) Uiso 1 1 d . . .
OW8 O 0.7510(4) 0.1260(4) 0.79289(18) 0.0644(13) Uiso 1 1 d . . .
OW10 O 0.3879(4) 0.7442(4) 0.76479(19) 0.0692(15) Uiso 1 1 d . . .
OW11 O 0.8588(7) 0.2536(7) 0.7152(3) 0.138(3) Uiso 1 1 d . . .

loop_
_atom_site_aniso_label
_atom_site_aniso_U_11
_atom_site_aniso_U_22
_atom_site_aniso_U_33
_atom_site_aniso_U_23
_atom_site_aniso_U_13
_atom_site_aniso_U_12
Mo1 0.00422(10) 0.00416(9) 0.00632(10) 0.00017(8) 0.00020(9) -0.00050(8)
C1 0.0116(14) 0.0109(13) 0.0183(16) 0.0024(12) 0.0021(12) 0.0005(12)
C2 0.0156(15) 0.0106(13) 0.0151(16) -0.0001(11) -0.0066(12) 0.0033(12)
C3 0.0102(14) 0.0071(12) 0.0121(14) 0.0013(10) -0.0003(11) -0.0006(10)
C4 0.0095(12) 0.0082(12) 0.0101(13) 0.0011(10) -0.0021(12) 0.0009(10)
C5 0.0071(14) 0.0212(17) 0.0144(16) 0.0050(13) -0.0023(12) -0.0005(12)
C6 0.0117(14) 0.0078(12) 0.0115(14) -0.0007(10) -0.0021(11) -0.0007(11)
C7 0.0181(16) 0.0115(14) 0.0126(16) -0.0001(12) 0.0021(12) -0.0010(12)
C8 0.0087(13) 0.0109(13) 0.0130(14) 0.0016(11) -0.0007(11) 0.0021(11)
N1 0.0140(14) 0.0132(13) 0.0254(17) 0.0054(11) 0.0041(12) -0.0007(11)
N2 0.0326(19) 0.0119(13) 0.0220(17) -0.0042(11) -0.0163(14) 0.0064(13)
N3 0.0102(13) 0.0151(13) 0.0205(15) 0.0041(11) -0.0016(11) -0.0008(11)
N4 0.0092(12) 0.0146(12) 0.0122(13) 0.0000(10) -0.0001(11) -0.0008(9)
N5 0.0110(14) 0.059(3) 0.0193(17) 0.0215(17) 0.0009(12) 0.0014(16)
N6 0.0202(15) 0.0094(12) 0.0192(15) -0.0011(11) -0.0101(12) 0.0009(11)
N7 0.040(2) 0.0167(14) 0.0137(15) -0.0021(11) 0.0014(14) -0.0021(14)
N8 0.0150(14) 0.0111(12) 0.0201(16) -0.0030(11) 0.0006(11) 0.0007(11)
Zn1 0.00531(15) 0.00627(14) 0.01078(16) -0.00023(13) 0.00014(13) 0.00017(12)
N101 0.0091(13) 0.0215(15) 0.0192(15) -0.0080(12) -0.0022(11) 0.0004(11)
N102 0.0110(12) 0.0100(11) 0.0104(13) 0.0001(9) -0.0001(10) 0.0007(10)
N103 0.0084(11) 0.0087(11) 0.0117(12) 0.0000(10) 0.0002(10) 0.0004(9)
N104 0.0186(14) 0.0130(12) 0.0090(13) -0.0002(10) 0.0020(11) 0.0062(11)
C103 0.0172(15) 0.0087(12) 0.0115(15) -0.0022(11) 0.0009(12) 0.0022(11)
C105 0.0124(15) 0.0130(14) 0.0126(15) 0.0007(11) 0.0050(12) 0.0028(12)
C106 0.0210(17) 0.0121(14) 0.0173(17) 0.0026(12) 0.0125(14) 0.0038(13)
C102 0.033(2) 0.0176(16) 0.0068(15) -0.0017(12) -0.0034(14) 0.0105(15)
C104 0.0227(18) 0.0139(15) 0.0114(15) 0.0016(11) 0.0041(13) 0.0082(13)
C101 0.0237(19) 0.0229(18) 0.0137(17) -0.0057(13) -0.0087(14) 0.0121(15)
Zn2 0.01908(19) 0.00803(15) 0.00906(17) -0.00122(13) -0.00668(15) 0.00282(14)
N22 0.0333(11) 0.0247(10) 0.0291(11) -0.0036(8) -0.0096(9) 0.0034(9)
N21 0.0211(16) 0.0332(18) 0.0095(14) 0.0039(12) 0.0041(12) 0.0133(14)
N23 0.0116(13) 0.0163(13) 0.0085(13) 0.0040(10) -0.0019(10) -0.0024(10)
N24 0.0093(12) 0.0151(13) 0.0110(14) -0.0003(10) 0.0001(10) 0.0025(10)
C26 0.0094(14) 0.0142(14) 0.0132(15) -0.0062(11) -0.0018(11) 0.0015(11)
C24 0.0157(15) 0.0151(14) 0.0092(14) 0.0007(11) -0.0021(12) 0.0046(12)
C23 0.042(2) 0.0160(16) 0.0168(18) -0.0049(13) -0.0133(17) 0.0158(16)
C21 0.0151(16) 0.0258(18) 0.0195(18) 0.0126(15) 0.0102(13) 0.0053(14)
C22 0.0109(15) 0.0178(16) 0.0213(18) 0.0079(13) 0.0016(13) 0.0015(12)
C25 0.0087(14) 0.0254(17) 0.0066(14) 0.0034(12) -0.0005(11) -0.0016(12)
Mo2 0.00473(10) 0.00944(10) 0.00773(11) 0.00402(9) -0.00088(9) -0.00035(8)
C9 0.0082(13) 0.0084(12) 0.0095(14) -0.0021(10) 0.0013(10) 0.0010(10)
C10 0.0096(13) 0.0157(15) 0.0124(15) 0.0035(12) 0.0017(11) -0.0008(12)
C11 0.0109(13) 0.0102(13) 0.0131(14) 0.0020(12) -0.0014(12) -0.0006(10)
C12 0.0142(15) 0.0152(15) 0.0144(16) -0.0012(12) -0.0010(12) 0.0016(12)
C13 0.0089(12) 0.0160(13) 0.0055(13) 0.0057(11) 0.0004(11) -0.0001(11)
C14 0.0098(14) 0.0193(16) 0.0180(17) 0.0075(13) -0.0004(12) -0.0012(12)
C15 0.0092(13) 0.0076(12) 0.0128(15) 0.0042(11) -0.0010(11) -0.0008(10)
C16 0.0099(13) 0.0135(14) 0.0087(14) -0.0015(10) -0.0003(11) 0.0011(11)
N9 0.0120(12) 0.0094(11) 0.0094(12) 0.0014(9) -0.0005(10) 0.0018(10)
N10 0.0162(14) 0.0154(13) 0.0153(14) 0.0017(11) 0.0055(11) 0.0023(11)
N11 0.0110(13) 0.0178(13) 0.0236(16) 0.0042(12) 0.0012(12) -0.0005(11)
N12 0.0290(18) 0.0176(15) 0.0152(15) -0.0017(11) 0.0051(13) 0.0043(13)
N13 0.0161(13) 0.0166(13) 0.0109(13) 0.0028(11) 0.0022(11) -0.0014(11)
N14 0.0156(15) 0.0307(18) 0.0245(18) 0.0128(14) -0.0015(13) 0.0024(14)
N15 0.0132(13) 0.0120(12) 0.0164(14) 0.0027(10) 0.0002(11) -0.0004(10)
N16 0.0152(14) 0.0159(13) 0.0160(14) -0.0035(11) 0.0017(11) -0.0023(11)
Zn3 0.00664(15) 0.00642(14) 0.00559(15) 0.00108(12) -0.00088(12) 0.00030(12)
N31 0.0089(11) 0.0087(11) 0.0072(12) 0.0001(9) 0.0008(9) -0.0005(9)
N32 0.0100(12) 0.0083(11) 0.0082(12) 0.0027(9) -0.0005(9) -0.0001(9)
N33 0.0122(13) 0.0139(12) 0.0108(13) 0.0003(10) 0.0040(10) -0.0016(10)
N34 0.0071(11) 0.0145(12) 0.0111(13) 0.0007(10) -0.0011(10) 0.0016(10)
C31 0.0113(14) 0.0135(14) 0.0073(14) 0.0003(11) -0.0018(11) 0.0032(11)
C32 0.0101(14) 0.0148(14) 0.0096(14) 0.0010(11) -0.0020(11) 0.0026(11)
C33 0.0147(15) 0.0095(13) 0.0110(14) 0.0013(10) 0.0005(11) 0.0049(12)
C34 0.0114(14) 0.0096(12) 0.0115(14) 0.0018(11) -0.0008(11) 0.0050(11)
C35 0.0101(14) 0.0281(18) 0.0143(16) 0.0020(13) -0.0007(12) -0.0090(13)
C36 0.0074(14) 0.0270(18) 0.0093(15) -0.0003(12) -0.0007(11) 0.0002(13)
Zn4 0.01292(18) 0.01380(17) 0.01093(18) 0.00376(14) 0.00591(14) 0.00423(14)
N41 0.0114(13) 0.0294(16) 0.0088(13) -0.0018(11) -0.0007(10) 0.0066(12)
N42 0.0280(18) 0.0184(15) 0.031(2) 0.0080(14) 0.0068(15) 0.0034(14)
N43 0.0131(13) 0.0140(12) 0.0100(13) -0.0016(10) 0.0031(10) 0.0022(10)
N44 0.0148(13) 0.0131(12) 0.0121(13) 0.0015(10) 0.0069(11) 0.0033(10)
C41 0.0112(15) 0.044(2) 0.0093(15) -0.0021(15) -0.0006(12) 0.0062(16)
C42 0.0102(14) 0.0164(15) 0.0128(15) 0.0002(12) 0.0005(12) 0.0009(12)
C43 0.036(2) 0.0101(15) 0.040(3) -0.0004(15) 0.016(2) 0.0058(15)
C44 0.0262(19) 0.0129(15) 0.027(2) 0.0039(14) 0.0146(16) 0.0108(14)
C45 0.0141(15) 0.0161(15) 0.0106(15) 0.0012(11) 0.0001(11) -0.0025(12)
C46 0.0164(16) 0.0141(14) 0.0087(14) -0.0023(11) 0.0044(12) -0.0042(12)

loop_
_atom_type_symbol
_atom_type_description
_atom_type_scat_dispersion_real
_atom_type_scat_dispersion_imag
_atom_type_scat_source
C C 0.0033 0.0016 'International Tables Vol C Tables 4.2.6.8 and 6.1.1.4'
H H 0.0000 0.0000 'International Tables Vol C Tables 4.2.6.8 and 6.1.1.4'
Mo Mo -1.6832 0.6857 'International Tables Vol C Tables 4.2.6.8 and 6.1.1.4'
N N 0.0061 0.0033 'International Tables Vol C Tables 4.2.6.8 and 6.1.1.4'
O O 0.0106 0.0060 'International Tables Vol C Tables 4.2.6.8 and 6.1.1.4'
Zn Zn 0.2839 1.4301 'International Tables Vol C Tables 4.2.6.8 and 6.1.1.4'

loop_
_geom_angle_atom_site_label_1
_geom_angle_atom_site_label_2
_geom_angle_atom_site_label_3
_geom_angle
_geom_angle_site_symmetry_1
_geom_angle_site_symmetry_3
C2 Mo1 C6 71.63(13) . .
C2 Mo1 C1 77.90(14) . .
C6 Mo1 C1 78.36(13) . .
C2 Mo1 C3 76.27(12) . .
C6 Mo1 C3 140.18(12) . .
C1 Mo1 C3 72.33(13) . .
C2 Mo1 C5 71.42(14) . .
C6 Mo1 C5 114.07(14) . .
C1 Mo1 C5 140.02(14) . .
C3 Mo1 C5 75.91(13) . .
C2 Mo1 C4 111.79(13) . .
C6 Mo1 C4 73.03(12) . .
C1 Mo1 C4 144.29(13) . .
C3 Mo1 C4 142.60(12) . .
C5 Mo1 C4 72.88(13) . .
C2 Mo1 C8 142.73(13) . .
C6 Mo1 C8 143.25(12) . .
C1 Mo1 C8 114.71(13) . .
C3 Mo1 C8 75.07(12) . .
C5 Mo1 C8 78.87(14) . .
C4 Mo1 C8 79.12(12) . .
C2 Mo1 C7 141.87(13) . .
C6 Mo1 C7 79.76(13) . .
C1 Mo1 C7 71.96(14) . .
C3 Mo1 C7 114.70(14) . .
C5 Mo1 C7 145.36(14) . .
C4 Mo1 C7 82.18(14) . .
C8 Mo1 C7 73.01(13) . .
N1 C1 Mo1 178.5(3) . .
N2 C2 Mo1 175.6(3) . .
N3 C3 Mo1 175.1(3) . .
N4 C4 Mo1 178.1(3) . .
N5 C5 Mo1 177.9(4) . .
N6 C6 Mo1 178.4(3) . .
N7 C7 Mo1 176.4(4) . .
N8 C8 Mo1 178.7(3) . .
C1 N1 Zn1 157.1(3) . .
C2 N2 Zn2 145.3(3) . .
N103 Zn1 N1 105.04(12) . .
N103 Zn1 N102 113.72(11) . .
N1 Zn1 N102 96.96(12) . .
N103 Zn1 N101 113.17(12) . .
N1 Zn1 N101 93.81(13) . .
N102 Zn1 N101 126.87(12) . .
N103 Zn1 N104 83.13(11) . .
N1 Zn1 N104 171.69(12) . .
N102 Zn1 N104 80.81(11) . .
N101 Zn1 N104 81.34(13) . .
C101 N101 Zn1 109.5(2) . .
C101 N101 H10A 109.8 . .
Zn1 N101 H10A 109.8 . .
C101 N101 H10B 109.8 . .
Zn1 N101 H10B 109.8 . .
H10A N101 H10B 108.2 . .
C103 N102 Zn1 112.2(2) . .
C103 N102 H10C 109.2 . .
Zn1 N102 H10C 109.2 . .
C103 N102 H10D 109.2 . .
Zn1 N102 H10D 109.2 . .
H10C N102 H10D 107.9 . .
C105 N103 Zn1 109.3(2) . .
C105 N103 H10E 109.8 . .
Zn1 N103 H10E 109.8 . .
C105 N103 H10F 109.8 . .
Zn1 N103 H10F 109.8 . .
H10E N103 H10F 108.3 . .
C104 N104 C106 113.2(3) . .
C104 N104 C102 111.8(3) . .
C106 N104 C102 113.1(3) . .
C104 N104 Zn1 106.8(2) . .
C106 N104 Zn1 104.5(2) . .
C102 N104 Zn1 106.7(2) . .
N102 C103 C104 110.3(3) . .
N102 C103 H10G 109.6 . .
C104 C103 H10G 109.6 . .
N102 C103 H10H 109.6 . .
C104 C103 H10H 109.6 . .
H10G C103 H10H 108.1 . .
N103 C105 C106 110.3(3) . .
N103 C105 H10I 109.6 . .
C106 C105 H10I 109.6 . .
N103 C105 H10J 109.6 . .
C106 C105 H10J 109.6 . .
H10I C105 H10J 108.1 . .
N104 C106 C105 110.4(3) . .
N104 C106 H10K 109.6 . .
C105 C106 H10K 109.6 . .
N104 C106 H10L 109.6 . .
C105 C106 H10L 109.6 . .
H10K C106 H10L 108.1 . .
N104 C102 C101 110.6(3) . .
N104 C102 H10M 109.5 . .
C101 C102 H10M 109.5 . .
N104 C102 H10N 109.5 . .
C101 C102 H10N 109.5 . .
H10M C102 H10N 108.1 . .
N104 C104 C103 109.2(3) . .
N104 C104 H10O 109.8 . .
C103 C104 H10O 109.8 . .
N104 C104 H10P 109.8 . .
C103 C104 H10P 109.8 . .
H10O C104 H10P 108.3 . .
N101 C101 C102 108.7(3) . .
N101 C101 H10Q 109.9 . .
C102 C101 H10Q 109.9 . .
N101 C101 H10R 109.9 . .
C102 C101 H10R 109.9 . .
H10Q C101 H10R 108.3 . .
N2 Zn2 N23 99.95(14) . .
N2 Zn2 N21 98.02(15) . .
N23 Zn2 N21 123.21(13) . .
N2 Zn2 N22 97.34(14) . .
N23 Zn2 N22 113.63(14) . .
N21 Zn2 N22 116.76(16) . .
N2 Zn2 N24 178.13(13) . .
N23 Zn2 N24 81.92(11) . .
N21 Zn2 N24 80.97(13) . .
N22 Zn2 N24 81.76(13) . .
C23 N22 Zn2 109.4(3) . .
C23 N22 H22A 109.8 . .
Zn2 N22 H22A 109.8 . .
C23 N22 H22B 109.8 . .
Zn2 N22 H22B 109.8 . .
H22A N22 H22B 108.2 . .
C21 N21 Zn2 109.8(2) . .
C21 N21 H21A 109.7 . .
Zn2 N21 H21A 109.7 . .
C21 N21 H21B 109.7 . .
Zn2 N21 H21B 109.7 . .
H21A N21 H21B 108.2 . .
C25 N23 Zn2 110.2(2) . .
C25 N23 H23A 109.6 . .
Zn2 N23 H23A 109.6 . .
C25 N23 H23B 109.6 . .
Zn2 N23 H23B 109.6 . .
H23A N23 H23B 108.1 . .
C26 N24 C22 112.9(3) . .
C26 N24 C24 112.2(3) . .
C22 N24 C24 113.4(3) . .
C26 N24 Zn2 105.2(2) . .
C22 N24 Zn2 106.6(2) . .
C24 N24 Zn2 105.7(2) . .
N24 C26 C25 110.9(3) . .
N24 C26 H26A 109.5 . .
C25 C26 H26A 109.5 . .
N24 C26 H26B 109.5 . .
C25 C26 H26B 109.5 . .
H26A C26 H26B 108.0 . .
N24 C24 C23 110.7(3) . .
N24 C24 H24A 109.5 . .
C23 C24 H24A 109.5 . .
N24 C24 H24B 109.5 . .
C23 C24 H24B 109.5 . .
H24A C24 H24B 108.1 . .
N22 C23 C24 108.9(3) . .
N22 C23 H23C 109.9 . .
C24 C23 H23C 109.9 . .
N22 C23 H23D 109.9 . .
C24 C23 H23D 109.9 . .
H23C C23 H23D 108.3 . .
N21 C21 C22 109.0(3) . .
N21 C21 H21C 109.9 . .
C22 C21 H21C 109.9 . .
N21 C21 H21D 109.9 . .
C22 C21 H21D 109.9 . .
H21C C21 H21D 108.3 . .
N24 C22 C21 110.7(3) . .
N24 C22 H22C 109.5 . .
C21 C22 H22C 109.5 . .
N24 C22 H22D 109.5 . .
C21 C22 H22D 109.5 . .
H22C C22 H22D 108.1 . .
N23 C25 C26 109.6(3) . .
N23 C25 H25A 109.8 . .
C26 C25 H25A 109.8 . .
N23 C25 H25B 109.8 . .
C26 C25 H25B 109.8 . .
H25A C25 H25B 108.2 . .
C9 Mo2 C16 77.90(12) . .
C9 Mo2 C12 139.12(13) . .
C16 Mo2 C12 109.18(13) . .
C9 Mo2 C11 73.38(12) . .
C16 Mo2 C11 144.04(12) . .
C12 Mo2 C11 80.57(14) . .
C9 Mo2 C14 141.33(13) . .
C16 Mo2 C14 71.10(13) . .
C12 Mo2 C14 74.59(14) . .
C11 Mo2 C14 143.24(13) . .
C9 Mo2 C15 72.38(12) . .
C16 Mo2 C15 83.81(12) . .
C12 Mo2 C15 146.87(12) . .
C11 Mo2 C15 107.09(13) . .
C14 Mo2 C15 81.66(14) . .
C9 Mo2 C13 120.59(12) . .
C16 Mo2 C13 142.01(12) . .
C12 Mo2 C13 79.21(13) . .
C11 Mo2 C13 72.93(12) . .
C14 Mo2 C13 76.10(13) . .
C15 Mo2 C13 72.82(12) . .
C9 Mo2 C10 75.12(12) . .
C16 Mo2 C10 73.26(12) . .
C12 Mo2 C10 69.21(13) . .
C11 Mo2 C10 78.75(12) . .
C14 Mo2 C10 115.72(14) . .
C15 Mo2 C10 143.40(12) . .
C13 Mo2 C10 140.41(12) . .
N9 C9 Mo2 177.5(3) . .
N10 C10 Mo2 176.8(3) . .
N11 C11 Mo2 177.2(3) . .
N12 C12 Mo2 178.0(3) . .
N13 C13 Mo2 177.8(3) . .
N14 C14 Mo2 177.7(4) . .
N15 C15 Mo2 176.9(3) . .
N16 C16 Mo2 177.6(3) . .
C9 N9 Zn3 165.0(3) . .
C10 N10 Zn4 137.1(3) . .
N31 Zn3 N32 119.23(11) . .
N31 Zn3 N33 115.78(12) . .
N32 Zn3 N33 117.90(12) . .
N31 Zn3 N9 100.89(11) . .
N32 Zn3 N9 98.93(11) . .
N33 Zn3 N9 96.92(12) . .
N31 Zn3 N34 81.39(11) . .
N32 Zn3 N34 80.92(11) . .
N33 Zn3 N34 80.91(11) . .
N9 Zn3 N34 177.40(11) . .
C31 N31 Zn3 109.66(19) . .
C31 N31 H31A 109.7 . .
Zn3 N31 H31A 109.7 . .
C31 N31 H31B 109.7 . .
Zn3 N31 H31B 109.7 . .
H31A N31 H31B 108.2 . .
C33 N32 Zn3 110.1(2) . .
C33 N32 H32A 109.6 . .
Zn3 N32 H32A 109.6 . .
C33 N32 H32B 109.6 . .
Zn3 N32 H32B 109.6 . .
H32A N32 H32B 108.1 . .
C35 N33 Zn3 110.1(2) . .
C35 N33 H33A 109.6 . .
Zn3 N33 H33A 109.6 . .
C35 N33 H33B 109.6 . .
Zn3 N33 H33B 109.6 . .
H33A N33 H33B 108.2 . .
C34 N34 C36 112.8(3) . .
C34 N34 C32 113.0(3) . .
C36 N34 C32 112.9(3) . .
C34 N34 Zn3 105.82(19) . .
C36 N34 Zn3 106.3(2) . .
C32 N34 Zn3 105.22(19) . .
N31 C31 C32 109.3(3) . .
N31 C31 H31C 109.8 . .
C32 C31 H31C 109.8 . .
N31 C31 H31D 109.8 . .
C32 C31 H31D 109.8 . .
H31C C31 H31D 108.3 . .
N34 C32 C31 110.4(3) . .
N34 C32 H32C 109.6 . .
C31 C32 H32C 109.6 . .
N34 C32 H32D 109.6 . .
C31 C32 H32D 109.6 . .
H32C C32 H32D 108.1 . .
N32 C33 C34 108.9(3) . .
N32 C33 H33C 109.9 . .
C34 C33 H33C 109.9 . .
N32 C33 H33D 109.9 . .
C34 C33 H33D 109.9 . .
H33C C33 H33D 108.3 . .
N34 C34 C33 109.8(3) . .
N34 C34 H34A 109.7 . .
C33 C34 H34A 109.7 . .
N34 C34 H34B 109.7 . .
C33 C34 H34B 109.7 . .
H34A C34 H34B 108.2 . .
N33 C35 C36 109.7(3) . .
N33 C35 H35A 109.7 . .
C36 C35 H35A 109.7 . .
N33 C35 H35B 109.7 . .
C36 C35 H35B 109.7 . .
H35A C35 H35B 108.2 . .
N34 C36 C35 110.3(3) . .
N34 C36 H36A 109.6 . .
C35 C36 H36A 109.6 . .
N34 C36 H36B 109.6 . .
C35 C36 H36B 109.6 . .
H36A C36 H36B 108.1 . .
N43 Zn4 N42 111.99(14) . .
N43 Zn4 N41 122.02(13) . .
N42 Zn4 N41 120.74(15) . .
N43 Zn4 N10 93.63(12) . .
N42 Zn4 N10 107.60(13) . .
N41 Zn4 N10 92.18(13) . .
N43 Zn4 N44 82.47(12) . .
N42 Zn4 N44 83.22(13) . .
N41 Zn4 N44 81.47(12) . .
N10 Zn4 N44 169.16(12) . .
C41 N41 Zn4 111.4(2) . .
C41 N41 H41A 109.4 . .
Zn4 N41 H41A 109.4 . .
C41 N41 H41B 109.4 . .
Zn4 N41 H41B 109.4 . .
H41A N41 H41B 108.0 . .
C43 N42 Zn4 109.4(2) . .
C43 N42 H42A 109.8 . .
Zn4 N42 H42A 109.8 . .
C43 N42 H42B 109.8 . .
Zn4 N42 H42B 109.8 . .
H42A N42 H42B 108.2 . .
C45 N43 Zn4 108.7(2) . .
C45 N43 H43A 109.9 . .
Zn4 N43 H43A 109.9 . .
C45 N43 H43B 109.9 . .
Zn4 N43 H43B 109.9 . .
H43A N43 H43B 108.3 . .
C44 N44 C46 112.8(3) . .
C44 N44 C42 114.7(3) . .
C46 N44 C42 110.8(3) . .
C44 N44 Zn4 104.8(2) . .
C46 N44 Zn4 106.0(2) . .
C42 N44 Zn4 106.9(2) . .
N41 C41 C42 110.8(3) . .
N41 C41 H41C 109.5 . .
C42 C41 H41C 109.5 . .
N41 C41 H41D 109.5 . .
C42 C41 H41D 109.5 . .
H41C C41 H41D 108.1 . .
N44 C42 C41 110.3(3) . .
N44 C42 H42C 109.6 . .
C41 C42 H42C 109.6 . .
N44 C42 H42D 109.6 . .
C41 C42 H42D 109.6 . .
H42C C42 H42D 108.1 . .
N42 C43 C44 109.9(4) . .
N42 C43 H43C 109.7 . .
C44 C43 H43C 109.7 . .
N42 C43 H43D 109.7 . .
C44 C43 H43D 109.7 . .
H43C C43 H43D 108.2 . .
N44 C44 C43 110.4(3) . .
N44 C44 H44A 109.6 . .
C43 C44 H44A 109.6 . .
N44 C44 H44B 109.6 . .
C43 C44 H44B 109.6 . .
H44A C44 H44B 108.1 . .
N43 C45 C46 109.7(3) . .
N43 C45 H45A 109.7 . .
C46 C45 H45A 109.7 . .
N43 C45 H45B 109.7 . .
C46 C45 H45B 109.7 . .
H45A C45 H45B 108.2 . .
N44 C46 C45 110.7(3) . .
N44 C46 H46A 109.5 . .
C45 C46 H46A 109.5 . .
N44 C46 H46B 109.5 . .
C45 C46 H46B 109.5 . .
H46A C46 H46B 108.1 . .

loop_
_geom_bond_atom_site_label_1
_geom_bond_atom_site_label_2
_geom_bond_distance
_geom_bond_site_symmetry_2
Mo1 C2 2.135(3) .
Mo1 C6 2.141(3) .
Mo1 C1 2.143(3) .
Mo1 C3 2.149(3) .
Mo1 C5 2.152(4) .
Mo1 C4 2.159(3) .
Mo1 C8 2.160(3) .
Mo1 C7 2.165(4) .
C1 N1 1.144(5) .
C2 N2 1.155(5) .
C3 N3 1.162(4) .
C4 N4 1.156(4) .
C5 N5 1.153(5) .
C6 N6 1.165(4) .
C7 N7 1.161(5) .
C8 N8 1.156(4) .
N1 Zn1 2.062(3) .
N2 Zn2 2.050(3) .
Zn1 N103 2.035(3) .
Zn1 N102 2.065(3) .
Zn1 N101 2.079(3) .
Zn1 N104 2.241(3) .
N101 C101 1.477(5) .
N101 H10A 0.9000 .
N101 H10B 0.9000 .
N102 C103 1.474(4) .
N102 H10C 0.9000 .
N102 H10D 0.9000 .
N103 C105 1.479(4) .
N103 H10E 0.9000 .
N103 H10F 0.9000 .
N104 C104 1.475(4) .
N104 C106 1.481(5) .
N104 C102 1.492(5) .
C103 C104 1.524(5) .
C103 H10G 0.9700 .
C103 H10H 0.9700 .
C105 C106 1.516(5) .
C105 H10I 0.9700 .
C105 H10J 0.9700 .
C106 H10K 0.9700 .
C106 H10L 0.9700 .
C102 C101 1.529(6) .
C102 H10M 0.9700 .
C102 H10N 0.9700 .
C104 H10O 0.9700 .
C104 H10P 0.9700 .
C101 H10Q 0.9700 .
C101 H10R 0.9700 .
Zn2 N23 2.055(3) .
Zn2 N21 2.063(4) .
Zn2 N22 2.067(4) .
Zn2 N24 2.254(3) .
N22 C23 1.492(6) .
N22 H22A 0.9000 .
N22 H22B 0.9000 .
N21 C21 1.478(6) .
N21 H21A 0.9000 .
N21 H21B 0.9000 .
N23 C25 1.476(4) .
N23 H23A 0.9000 .
N23 H23B 0.9000 .
N24 C26 1.463(4) .
N24 C22 1.474(5) .
N24 C24 1.486(4) .
C26 C25 1.522(5) .
C26 H26A 0.9700 .
C26 H26B 0.9700 .
C24 C23 1.518(5) .
C24 H24A 0.9700 .
C24 H24B 0.9700 .
C23 H23C 0.9700 .
C23 H23D 0.9700 .
C21 C22 1.517(5) .
C21 H21C 0.9700 .
C21 H21D 0.9700 .
C22 H22C 0.9700 .
C22 H22D 0.9700 .
C25 H25A 0.9700 .
C25 H25B 0.9700 .
Mo2 C9 2.152(3) .
Mo2 C16 2.153(3) .
Mo2 C12 2.157(4) .
Mo2 C11 2.158(3) .
Mo2 C14 2.163(4) .
Mo2 C15 2.170(3) .
Mo2 C13 2.173(3) .
Mo2 C10 2.182(4) .
C9 N9 1.152(4) .
C10 N10 1.143(5) .
C11 N11 1.150(5) .
C12 N12 1.163(5) .
C13 N13 1.147(4) .
C14 N14 1.153(5) .
C15 N15 1.159(5) .
C16 N16 1.153(4) .
N9 Zn3 2.075(3) .
N10 Zn4 2.105(3) .
Zn3 N31 2.042(3) .
Zn3 N32 2.048(3) .
Zn3 N33 2.062(3) .
Zn3 N34 2.285(3) .
N31 C31 1.480(4) .
N31 H31A 0.9000 .
N31 H31B 0.9000 .
N32 C33 1.479(4) .
N32 H32A 0.9000 .
N32 H32B 0.9000 .
N33 C35 1.494(5) .
N33 H33A 0.9000 .
N33 H33B 0.9000 .
N34 C34 1.467(4) .
N34 C36 1.472(4) .
N34 C32 1.479(4) .
C31 C32 1.520(5) .
C31 H31C 0.9700 .
C31 H31D 0.9700 .
C32 H32C 0.9700 .
C32 H32D 0.9700 .
C33 C34 1.532(5) .
C33 H33C 0.9700 .
C33 H33D 0.9700 .
C34 H34A 0.9700 .
C34 H34B 0.9700 .
C35 C36 1.518(5) .
C35 H35A 0.9700 .
C35 H35B 0.9700 .
C36 H36A 0.9700 .
C36 H36B 0.9700 .
Zn4 N43 2.061(3) .
Zn4 N42 2.064(4) .
Zn4 N41 2.072(3) .
Zn4 N44 2.227(3) .
N41 C41 1.486(5) .
N41 H41A 0.9000 .
N41 H41B 0.9000 .
N42 C43 1.478(6) .
N42 H42A 0.9000 .
N42 H42B 0.9000 .
N43 C45 1.486(4) .
N43 H43A 0.9000 .
N43 H43B 0.9000 .
N44 C44 1.461(4) .
N44 C46 1.469(5) .
N44 C42 1.477(5) .
C41 C42 1.512(5) .
C41 H41C 0.9700 .
C41 H41D 0.9700 .
C42 H42C 0.9700 .
C42 H42D 0.9700 .
C43 C44 1.547(6) .
C43 H43C 0.9700 .
C43 H43D 0.9700 .
C44 H44A 0.9700 .
C44 H44B 0.9700 .
C45 C46 1.519(5) .
C45 H45A 0.9700 .
C45 H45B 0.9700 .
C46 H46A 0.9700 .
C46 H46B 0.9700 .
OW10 OW11 1.599(11) 4_465
OW11 OW10 1.599(11) 4_565
